data_1529838
loop_
_publ_author_name
'd'Yvoire, F.'
'Bretey, E.'
'Collin, G.'

_publ_section_title
;
 Crystal structure, non-stoichiometry and conductivity of II-Na3 M2 (As
 O4)3 (M= Al, Ga, Cr, Fe)
;
_journal_name_full 'Solid State Ionics'
_journal_page_first 1259
_journal_page_last 1264
_journal_volume 28
_journal_year 1988
_chemical_formula_sum 'As3 Fe2 Na3 O12'
_chemical_name_systematic 'Na3 Fe2 (As O4)3'
_space_group_IT_number 167
_symmetry_space_group_name_Hall '-R 3 2"c'
_symmetry_space_group_name_H-M 'R -3 c :H'
_cell_angle_alpha 90
_cell_angle_beta 90
_cell_angle_gamma 120
_cell_formula_units_Z 12
_cell_length_a 13.698
_cell_length_b 13.698
_cell_length_c 18.59
_cell_volume 3020.817
_citation_journal_id_ASTM SSIOD3
_cod_data_source_file dYvoire_SSIOD3_1988_1691.cif
_cod_data_source_block As3Fe2Na3O12
_cod_original_cell_volume 3020.816
_cod_database_code 1529838

loop_
_symmetry_equiv_pos_as_xyz
x,y,z
-y,x-y,z
-x+y,-x,z
y,x,-z+1/2
-x,-x+y,-z+1/2
x-y,-y,-z+1/2
-x,-y,-z
y,-x+y,-z
x-y,x,-z
-y,-x,z-1/2
x,x-y,z-1/2
-x+y,y,z-1/2
x+2/3,y+1/3,z+1/3
-y+2/3,x-y+1/3,z+1/3
-x+y+2/3,-x+1/3,z+1/3
y+2/3,x+1/3,-z+5/6
-x+2/3,-x+y+1/3,-z+5/6
x-y+2/3,-y+1/3,-z+5/6
-x+2/3,-y+1/3,-z+1/3
y+2/3,-x+y+1/3,-z+1/3
x-y+2/3,x+1/3,-z+1/3
-y+2/3,-x+1/3,z-1/6
x+2/3,x-y+1/3,z-1/6
-x+y+2/3,y+1/3,z-1/6
x+1/3,y+2/3,z+2/3
-y+1/3,x-y+2/3,z+2/3
-x+y+1/3,-x+2/3,z+2/3
y+1/3,x+2/3,-z+7/6
-x+1/3,-x+y+2/3,-z+7/6
x-y+1/3,-y+2/3,-z+7/6
-x+1/3,-y+2/3,-z+2/3
y+1/3,-x+y+2/3,-z+2/3
x-y+1/3,x+2/3,-z+2/3
-y+1/3,-x+2/3,z+1/6
x+1/3,x-y+2/3,z+1/6
-x+y+1/3,y+2/3,z+1/6

loop_
_atom_site_label
_atom_site_type_symbol
_atom_site_fract_x
_atom_site_fract_y
_atom_site_fract_z
_atom_site_occupancy
_atom_site_U_iso_or_equiv
Fe1 Fe+3 0 0 0.25 1 0.0
As1 As+5 0.18175 -0.01267 0.1458 1 0.0
Na2 Na+1 0.7867 0.0107 0.0489 0.83 0.0
Fe2 Fe+3 0.77267 0 0.25 1 0.0
Na1 Na+1 0 0 0 1 0.0
O3 O-2 0.5965 0.1938 0.0243 1 0.0
O4 O-2 0.0233 0.1612 0.0629 1 0.0
O1 O-2 0.5271 0.062 0.1469 1 0.0
O2 O-2 0.7156 0.0586 0.1784 1 0.0
